data_7056010
loop_
_publ_author_name
'Cindri\'c, Marina'
'Bjelopetrovi\'c, Alen'
'Pavlovi\'c, Gordana'
'Damjanovi\'c, Vladimir'
'Lovri\'c, Jasna'
'Matkovi\'c-\<Calogovi\'c, Dubravka'
'Vrdoljak, Vi\<snja'

_publ_section_title
;
 Copper(ii) complexes with benzhydrazone-related ligands: synthesis,
 structural studies and cytotoxicity assay
;
_journal_issue 6
_journal_name_full 'New J. Chem.'
_journal_page_first 2425
_journal_paper_doi 10.1039/C6NJ03827A
_journal_volume 41
_journal_year 2017
_chemical_formula_moiety 'C40 H34 Cu2 N6 O6'
_chemical_formula_sum 'C40 H34 Cu2 N6 O6'
_chemical_formula_weight 821.81
_space_group_crystal_system monoclinic
_space_group_IT_number 14
_space_group_name_Hall '-P 2ybc'
_space_group_name_H-M_alt 'P 1 21/c 1'
_symmetry_space_group_name_Hall '-P 2ybc'
_symmetry_space_group_name_H-M 'P 1 21/c 1'
_atom_sites_solution_hydrogens geom
_audit_creation_method SHELXL-2014/7
_audit_update_record
;
2016-12-05 deposited with the CCDC.
2017-02-10 downloaded from the CCDC.
;
_cell_angle_alpha 90
_cell_angle_beta 116.912(6)
_cell_angle_gamma 90
_cell_formula_units_Z 2
_cell_length_a 13.5763(6)
_cell_length_b 10.6885(3)
_cell_length_c 13.9612(7)
_cell_measurement_reflns_used 10354
_cell_measurement_temperature 296(2)
_cell_measurement_theta_max 71.0290
_cell_measurement_theta_min 5.4220
_cell_volume 1806.51(16)
_computing_cell_refinement 'CrysAlisPro, Oxford Diffraction Ltd.,Version 1.171.36.28'
_computing_data_collection 'CrysAlisPro, Oxford Diffraction Ltd.,Version 1.171.36.28'
_computing_data_reduction 'CrysAlisPro, Oxford Diffraction Ltd.,Version 1.171.36.28'
_computing_molecular_graphics 'MERCURY 3.7. (CCDC, 2015)'
_computing_publication_material 'SHELXL-2014 (Sheldrick, 2014)'
_computing_structure_refinement 'SHELXL-2014 (Sheldrick, 2014)'
_computing_structure_solution 'SHELXLS-2014 (Sheldrick, 2014)'
_diffrn_ambient_temperature 296(2)
_diffrn_measured_fraction_theta_full 0.996
_diffrn_measured_fraction_theta_max 0.996
_diffrn_measurement_device_type 'Xcalibur, Sapphire3, Gemini'
_diffrn_measurement_method '\w scans'
_diffrn_radiation_type CuK\a
_diffrn_radiation_wavelength 1.54184
_diffrn_reflns_av_R_equivalents 0.0434
_diffrn_reflns_av_unetI/netI 0.0175
_diffrn_reflns_Laue_measured_fraction_full 0.996
_diffrn_reflns_Laue_measured_fraction_max 0.996
_diffrn_reflns_limit_h_max 16
_diffrn_reflns_limit_h_min -16
_diffrn_reflns_limit_k_max 13
_diffrn_reflns_limit_k_min -13
_diffrn_reflns_limit_l_max 15
_diffrn_reflns_limit_l_min -17
_diffrn_reflns_number 37451
_diffrn_reflns_point_group_measured_fraction_full 0.996
_diffrn_reflns_point_group_measured_fraction_max 0.996
_diffrn_reflns_theta_full 67.684
_diffrn_reflns_theta_max 69.998
_diffrn_reflns_theta_min 3.651
_diffrn_source 'Enhance (Cu) X-ray Source'
_exptl_absorpt_coefficient_mu 1.929
_exptl_absorpt_correction_T_max 1.00000
_exptl_absorpt_correction_T_min 0.65455
_exptl_absorpt_correction_type multi-scan
_exptl_absorpt_process_details
;
CrysAlisPro, Agilent Technologies,
Version 1.171.36.28.
Empirical absorption correction using spherical harmonics,
implemented in SCALE3 ABSPACK scaling algorithm.
;
_exptl_crystal_colour green
_exptl_crystal_density_diffrn 1.511
_exptl_crystal_description prism
_exptl_crystal_F_000 844
_exptl_crystal_size_max 0.37
_exptl_crystal_size_mid 0.31
_exptl_crystal_size_min 0.25
_refine_diff_density_max 0.644
_refine_diff_density_min -0.225
_refine_diff_density_rms 0.056
_refine_ls_extinction_method none
_refine_ls_goodness_of_fit_ref 1.056
_refine_ls_hydrogen_treatment constr
_refine_ls_matrix_type full
_refine_ls_number_parameters 244
_refine_ls_number_reflns 3410
_refine_ls_number_restraints 0
_refine_ls_restrained_S_all 1.056
_refine_ls_R_factor_all 0.0454
_refine_ls_R_factor_gt 0.0400
_refine_ls_shift/su_max 0.001
_refine_ls_shift/su_mean 0.000
_refine_ls_structure_factor_coef Fsqd
_refine_ls_weighting_details 'w=1/[\s^2^(Fo^2^)+(0.0703P)^2^+0.7575P] where P=(Fo^2^+2Fc^2^)/3'
_refine_ls_weighting_scheme calc
_refine_ls_wR_factor_gt 0.1178
_refine_ls_wR_factor_ref 0.1235
_reflns_Friedel_coverage 0.000
_reflns_number_gt 2971
_reflns_number_total 3410
_reflns_threshold_expression 'I > 2\s(I)'
_cod_data_source_file c6nj03827a2.cif
_cod_data_source_block 3py
_cod_depositor_comments 'Adding full bibliography for 7056006--7056012.cif.'
_cod_database_code 7056010
_shelx_shelxl_version_number 2014/7
_shelx_space_group_comment
;
The symmetry employed for this shelxl refinement is uniquely defined
by the following loop, which should always be used as a source of
symmetry information in preference to the above space-group names.
They are only intended as comments.
;

loop_
_space_group_symop_operation_xyz
'x, y, z'
'-x, y+1/2, -z+1/2'
'-x, -y, -z'
'x, -y-1/2, z-1/2'

loop_
_atom_site_label
_atom_site_type_symbol
_atom_site_fract_x
_atom_site_fract_y
_atom_site_fract_z
_atom_site_U_iso_or_equiv
_atom_site_adp_type
_atom_site_occupancy
_atom_site_site_symmetry_order
_atom_site_calc_flag
_atom_site_refinement_flags_posn
_atom_site_refinement_flags_adp
Cu1 Cu 0.97133(3) 0.49423(3) 0.10136(3) 0.05026(16) Uani 1 1 d . .
N1 N 0.99237(16) 0.31781(17) 0.13223(17) 0.0508(4) Uani 1 1 d . .
N2 N 0.89833(16) 0.25418(18) 0.12103(17) 0.0554(5) Uani 1 1 d . .
N3 N 0.94906(16) 0.68031(17) 0.09785(15) 0.0501(4) Uani 1 1 d . .
O1 O 0.82893(14) 0.45525(16) 0.09545(15) 0.0586(4) Uani 1 1 d . .
O2 O 1.11269(15) 0.51073(14) 0.10438(16) 0.0552(4) Uani 1 1 d . .
O3 O 1.49006(15) 0.4474(2) 0.22652(18) 0.0763(5) Uani 1 1 d . .
C1 C 0.8191(2) 0.3353(2) 0.10104(19) 0.0519(5) Uani 1 1 d . .
C2 C 0.7100(2) 0.2857(2) 0.0829(2) 0.0544(5) Uani 1 1 d . .
C3 C 0.6986(2) 0.1650(2) 0.1144(2) 0.0614(6) Uani 1 1 d . .
H3 H 0.7607 0.1151 0.1506 0.074 Uiso 1 1 calc R U
C4 C 0.5956(3) 0.1194(3) 0.0918(2) 0.0739(8) Uani 1 1 d . .
H4 H 0.5882 0.0382 0.1117 0.089 Uiso 1 1 calc R U
C5 C 0.5034(2) 0.1932(3) 0.0402(3) 0.0798(8) Uani 1 1 d . .
H5 H 0.4341 0.1622 0.0261 0.096 Uiso 1 1 calc R U
C6 C 0.5134(2) 0.3125(3) 0.0094(3) 0.0771(9) Uani 1 1 d . .
H6 H 0.4510 0.3622 -0.0257 0.093 Uiso 1 1 calc R U
C7 C 0.6163(2) 0.3591(3) 0.0305(2) 0.0658(7) Uani 1 1 d . .
H7 H 0.6227 0.4400 0.0095 0.079 Uiso 1 1 calc R U
C8 C 1.0829(2) 0.2554(2) 0.1647(2) 0.0543(6) Uani 1 1 d . .
H8 H 1.0814 0.1711 0.1805 0.065 Uiso 1 1 calc R U
C9 C 1.18536(19) 0.3067(2) 0.17808(19) 0.0525(5) Uani 1 1 d . .
C10 C 1.19683(19) 0.4314(2) 0.14824(19) 0.0513(5) Uani 1 1 d . .
C11 C 1.3011(2) 0.4715(2) 0.1651(2) 0.0571(6) Uani 1 1 d . .
H11 H 1.3095 0.5525 0.1456 0.068 Uiso 1 1 calc R U
C12 C 1.3928(2) 0.3935(3) 0.2103(2) 0.0607(6) Uani 1 1 d . .
C13 C 1.3818(2) 0.2703(3) 0.2370(2) 0.0665(7) Uani 1 1 d . .
H13 H 1.4423 0.2167 0.2648 0.080 Uiso 1 1 calc R U
C14 C 1.2796(2) 0.2304(2) 0.2211(2) 0.0621(6) Uani 1 1 d . .
H14 H 1.2724 0.1487 0.2399 0.074 Uiso 1 1 calc R U
C15 C 0.8500(2) 0.7294(2) 0.0733(2) 0.0582(6) Uani 1 1 d . .
H15 H 0.7911 0.6755 0.0587 0.070 Uiso 1 1 calc R U
C16 C 0.8315(2) 0.8556(2) 0.0687(2) 0.0667(7) Uani 1 1 d . .
H16 H 0.7614 0.8864 0.0517 0.080 Uiso 1 1 calc R U
C17 C 0.9173(3) 0.9362(2) 0.0894(3) 0.0705(7) Uani 1 1 d . .
H17 H 0.9066 1.0224 0.0864 0.085 Uiso 1 1 calc R U
C18 C 1.0193(2) 0.8867(2) 0.1147(3) 0.0695(7) Uani 1 1 d . .
H18 H 1.0793 0.9391 0.1298 0.083 Uiso 1 1 calc R U
C19 C 1.0321(2) 0.7595(2) 0.1174(2) 0.0590(6) Uani 1 1 d . .
H19 H 1.1013 0.7269 0.1335 0.071 Uiso 1 1 calc R U
C20 C 1.5902(2) 0.3812(4) 0.2912(3) 0.0858(9) Uani 1 1 d . .
H20A H 1.6521 0.4291 0.2961 0.129 Uiso 1 1 calc R U
H20B H 1.5964 0.3687 0.3618 0.129 Uiso 1 1 calc R U
H20C H 1.5891 0.3016 0.2589 0.129 Uiso 1 1 calc R U

loop_
_atom_site_aniso_label
_atom_site_aniso_U_11
_atom_site_aniso_U_22
_atom_site_aniso_U_33
_atom_site_aniso_U_23
_atom_site_aniso_U_13
_atom_site_aniso_U_12
Cu1 0.0545(2) 0.0348(2) 0.0639(3) 0.00248(13) 0.02891(19) 0.00150(12)
N1 0.0572(11) 0.0336(9) 0.0617(11) 0.0007(8) 0.0268(9) 0.0003(8)
N2 0.0575(11) 0.0394(10) 0.0702(13) 0.0020(9) 0.0299(10) -0.0020(8)
N3 0.0598(11) 0.0335(9) 0.0573(11) -0.0008(8) 0.0268(9) 0.0003(8)
O1 0.0606(10) 0.0396(8) 0.0825(12) 0.0051(8) 0.0382(9) 0.0010(7)
O2 0.0526(9) 0.0427(9) 0.0721(11) 0.0054(7) 0.0299(9) 0.0042(6)
O3 0.0535(10) 0.0819(13) 0.0896(14) 0.0040(12) 0.0290(10) 0.0026(10)
C1 0.0618(13) 0.0386(11) 0.0560(13) 0.0018(9) 0.0274(11) 0.0000(10)
C2 0.0577(13) 0.0469(12) 0.0601(14) -0.0017(10) 0.0279(11) -0.0013(10)
C3 0.0642(14) 0.0515(13) 0.0646(15) 0.0054(11) 0.0257(12) -0.0049(11)
C4 0.0779(18) 0.0665(17) 0.0780(18) 0.0006(14) 0.0359(15) -0.0198(15)
C5 0.0613(16) 0.090(2) 0.088(2) -0.0111(18) 0.0338(15) -0.0185(15)
C6 0.0586(16) 0.075(2) 0.093(2) -0.0051(15) 0.0302(15) 0.0039(13)
C7 0.0665(16) 0.0523(14) 0.0787(18) 0.0004(13) 0.0330(14) 0.0042(12)
C8 0.0645(14) 0.0369(11) 0.0597(14) 0.0020(10) 0.0266(11) 0.0034(10)
C9 0.0549(13) 0.0474(12) 0.0518(12) -0.0002(10) 0.0212(10) 0.0042(10)
C10 0.0541(12) 0.0453(12) 0.0526(12) -0.0030(10) 0.0224(10) 0.0049(10)
C11 0.0595(14) 0.0515(12) 0.0575(14) -0.0004(11) 0.0241(11) 0.0009(11)
C12 0.0538(13) 0.0667(16) 0.0592(14) -0.0045(12) 0.0235(11) 0.0011(11)
C13 0.0561(14) 0.0689(17) 0.0676(16) 0.0032(13) 0.0220(12) 0.0136(12)
C14 0.0653(15) 0.0485(13) 0.0681(16) 0.0040(11) 0.0264(12) 0.0088(11)
C15 0.0595(14) 0.0442(12) 0.0691(15) -0.0049(11) 0.0274(12) -0.0026(10)
C16 0.0630(15) 0.0482(14) 0.0862(19) -0.0027(13) 0.0314(14) 0.0069(11)
C17 0.0800(18) 0.0376(12) 0.093(2) -0.0005(13) 0.0381(16) 0.0024(12)
C18 0.0714(17) 0.0434(13) 0.097(2) -0.0057(13) 0.0415(15) -0.0111(12)
C19 0.0595(14) 0.0440(12) 0.0741(16) -0.0024(11) 0.0307(12) -0.0004(10)
C20 0.0531(15) 0.102(2) 0.094(2) 0.0080(19) 0.0253(15) 0.0073(16)

loop_
_atom_type_symbol
_atom_type_description
_atom_type_scat_dispersion_real
_atom_type_scat_dispersion_imag
_atom_type_scat_source
C C 0.0181 0.0091 'International Tables Vol C Tables 4.2.6.8 and 6.1.1.4'
H H 0.0000 0.0000 'International Tables Vol C Tables 4.2.6.8 and 6.1.1.4'
Cu Cu -1.9646 0.5888 'International Tables Vol C Tables 4.2.6.8 and 6.1.1.4'
N N 0.0311 0.0180 'International Tables Vol C Tables 4.2.6.8 and 6.1.1.4'
O O 0.0492 0.0322 'International Tables Vol C Tables 4.2.6.8 and 6.1.1.4'

loop_
_geom_angle_atom_site_label_1
_geom_angle_atom_site_label_2
_geom_angle_atom_site_label_3
_geom_angle
O2 Cu1 N1 92.27(7)
O2 Cu1 O1 172.83(7)
N1 Cu1 O1 81.00(8)
O2 Cu1 N3 92.74(7)
N1 Cu1 N3 168.49(9)
O1 Cu1 N3 94.33(8)
C8 N1 N2 117.88(19)
C8 N1 Cu1 127.40(17)
N2 N1 Cu1 114.69(14)
C1 N2 N1 108.91(18)
C19 N3 C15 117.5(2)
C19 N3 Cu1 121.25(17)
C15 N3 Cu1 121.20(16)
C1 O1 Cu1 109.74(15)
C10 O2 Cu1 126.67(15)
C12 O3 C20 117.9(3)
O1 C1 N2 124.8(2)
O1 C1 C2 117.8(2)
N2 C1 C2 117.4(2)
C7 C2 C3 118.8(2)
C7 C2 C1 119.7(2)
C3 C2 C1 121.5(2)
C4 C3 C2 120.2(3)
C4 C3 H3 119.9
C2 C3 H3 119.9
C5 C4 C3 120.4(3)
C5 C4 H4 119.8
C3 C4 H4 119.8
C6 C5 C4 120.1(3)
C6 C5 H5 120.0
C4 C5 H5 120.0
C5 C6 C7 120.1(3)
C5 C6 H6 119.9
C7 C6 H6 119.9
C6 C7 C2 120.4(3)
C6 C7 H7 119.8
C2 C7 H7 119.8
N1 C8 C9 124.5(2)
N1 C8 H8 117.8
C9 C8 H8 117.8
C14 C9 C10 118.0(2)
C14 C9 C8 118.6(2)
C10 C9 C8 123.4(2)
O2 C10 C11 118.5(2)
O2 C10 C9 123.1(2)
C11 C10 C9 118.4(2)
C12 C11 C10 121.7(2)
C12 C11 H11 119.2
C10 C11 H11 119.2
O3 C12 C11 115.1(3)
O3 C12 C13 124.5(2)
C11 C12 C13 120.4(2)
C14 C13 C12 118.2(2)
C14 C13 H13 120.9
C12 C13 H13 120.9
C13 C14 C9 123.3(2)
C13 C14 H14 118.4
C9 C14 H14 118.4
N3 C15 C16 122.8(2)
N3 C15 H15 118.6
C16 C15 H15 118.6
C15 C16 C17 119.3(3)
C15 C16 H16 120.4
C17 C16 H16 120.4
C16 C17 C18 118.4(2)
C16 C17 H17 120.8
C18 C17 H17 120.8
C19 C18 C17 119.4(3)
C19 C18 H18 120.3
C17 C18 H18 120.3
N3 C19 C18 122.7(2)
N3 C19 H19 118.7
C18 C19 H19 118.7
O3 C20 H20A 109.5
O3 C20 H20B 109.5
H20A C20 H20B 109.5
O3 C20 H20C 109.5
H20A C20 H20C 109.5
H20B C20 H20C 109.5

loop_
_geom_bond_atom_site_label_1
_geom_bond_atom_site_label_2
_geom_bond_distance
Cu1 O2 1.9086(18)
Cu1 N1 1.9265(19)
Cu1 O1 1.9425(17)
Cu1 N3 2.0091(19)
N1 C8 1.286(3)
N1 N2 1.392(3)
N2 C1 1.309(3)
N3 C19 1.335(3)
N3 C15 1.336(3)
O1 C1 1.295(3)
O2 C10 1.329(3)
O3 C12 1.362(3)
O3 C20 1.432(3)
C1 C2 1.482(3)
C2 C7 1.388(4)
C2 C3 1.395(3)
C3 C4 1.376(4)
C3 H3 0.9300
C4 C5 1.375(4)
C4 H4 0.9300
C5 C6 1.372(5)
C5 H5 0.9300
C6 C7 1.382(4)
C6 H6 0.9300
C7 H7 0.9300
C8 C9 1.427(3)
C8 H8 0.9300
C9 C14 1.403(3)
C9 C10 1.425(3)
C10 C11 1.393(4)
C11 C12 1.390(4)
C11 H11 0.9300
C12 C13 1.394(4)
C13 C14 1.371(4)
C13 H13 0.9300
C14 H14 0.9300
C15 C16 1.368(4)
C15 H15 0.9300
C16 C17 1.371(4)
C16 H16 0.9300
C17 C18 1.371(4)
C17 H17 0.9300
C18 C19 1.369(4)
C18 H18 0.9300
C19 H19 0.9300
C20 H20A 0.9600
C20 H20B 0.9600
C20 H20C 0.9600

loop_
_geom_hbond_atom_site_label_D
_geom_hbond_atom_site_label_H
_geom_hbond_atom_site_label_A
_geom_hbond_distance_DH
_geom_hbond_distance_HA
_geom_hbond_distance_DA
_geom_hbond_angle_DHA
C15 H15 O1 0.93 2.42 2.974(3) 118.6
C19 H19 O2 0.93 2.36 2.912(3) 117.5

loop_
_geom_torsion_atom_site_label_1
_geom_torsion_atom_site_label_2
_geom_torsion_atom_site_label_3
_geom_torsion_atom_site_label_4
_geom_torsion
C8 N1 N2 C1 172.0(2)
Cu1 N1 N2 C1 -5.8(3)
Cu1 O1 C1 N2 7.8(3)
Cu1 O1 C1 C2 -171.86(17)
N1 N2 C1 O1 -1.5(3)
N1 N2 C1 C2 178.14(19)
O1 C1 C2 C7 19.2(4)
N2 C1 C2 C7 -160.5(2)
O1 C1 C2 C3 -162.9(2)
N2 C1 C2 C3 17.4(4)
C7 C2 C3 C4 1.1(4)
C1 C2 C3 C4 -176.8(2)
C2 C3 C4 C5 -1.3(5)
C3 C4 C5 C6 0.9(5)
C4 C5 C6 C7 -0.2(5)
C5 C6 C7 C2 0.0(5)
C3 C2 C7 C6 -0.4(4)
C1 C2 C7 C6 177.6(3)
N2 N1 C8 C9 178.7(2)
Cu1 N1 C8 C9 -3.8(4)
N1 C8 C9 C14 175.6(2)
N1 C8 C9 C10 -5.4(4)
Cu1 O2 C10 C11 -165.27(18)
Cu1 O2 C10 C9 15.3(3)
C14 C9 C10 O2 178.4(2)
C8 C9 C10 O2 -0.6(4)
C14 C9 C10 C11 -1.1(3)
C8 C9 C10 C11 180.0(2)
O2 C10 C11 C12 -179.8(2)
C9 C10 C11 C12 -0.3(4)
C20 O3 C12 C11 168.2(3)
C20 O3 C12 C13 -11.0(4)
C10 C11 C12 O3 -177.1(2)
C10 C11 C12 C13 2.2(4)
O3 C12 C13 C14 176.7(3)
C11 C12 C13 C14 -2.4(4)
C12 C13 C14 C9 1.0(4)
C10 C9 C14 C13 0.8(4)
C8 C9 C14 C13 179.8(3)
C19 N3 C15 C16 -0.7(4)
Cu1 N3 C15 C16 -179.1(2)
N3 C15 C16 C17 0.3(5)
C15 C16 C17 C18 -0.3(5)
C16 C17 C18 C19 0.6(5)
C15 N3 C19 C18 1.0(4)
Cu1 N3 C19 C18 179.4(2)
C17 C18 C19 N3 -1.0(5)
